data_7006678
loop_
_publ_author_name
'Thirumurugan, A.'
'Avinash, M. B.'
'Rao, C. N. R.'

_publ_section_title
;
 1, 2-, 1, 3- and 1, 4-Cyclohexanedicarboxylates of Cd and Mn with
 chain and layered structures.
;
_journal_issue 1
_journal_name_full 'Dalton transactions (Cambridge, England : 2003)'
_journal_page_first 221
_journal_page_last 228
_journal_paper_doi 10.1039/b512843a
_journal_year 2006
_chemical_formula_sum 'C18 H20 Cd N2 O5'
_chemical_formula_weight 456.76
_chemical_name_systematic
;
?
;
_space_group_IT_number 15
_symmetry_cell_setting monoclinic
_symmetry_space_group_name_Hall '-C 2yc'
_symmetry_space_group_name_H-M 'C 1 2/c 1'
_atom_sites_solution_hydrogens geom
_atom_sites_solution_primary direct
_atom_sites_solution_secondary difmap
_audit_creation_method SHELXL-97
_cell_angle_alpha 90.00
_cell_angle_beta 97.1720(10)
_cell_angle_gamma 90.00
_cell_formula_units_Z 8
_cell_length_a 17.3563(4)
_cell_length_b 11.8464(3)
_cell_length_c 18.3098(5)
_cell_measurement_temperature 293(2)
_cell_volume 3735.22(16)
_computing_cell_refinement 'Siemens XSCANS'
_computing_data_collection 'Siemens XSCANS'
_computing_data_reduction 'Siemens SHELXTL'
_computing_molecular_graphics DIAMOND
_computing_publication_material 'Siemens SHELXTL'
_computing_structure_refinement 'SHELXL-97 (Sheldrick, 1997)'
_computing_structure_solution 'SHELXL-97 (Sheldrick, 1997)'
_diffrn_ambient_temperature 293(2)
_diffrn_measured_fraction_theta_full 0.996
_diffrn_measured_fraction_theta_max 0.996
_diffrn_measurement_device_type 'Siemens Smart-CCD'
_diffrn_measurement_method 'w scans'
_diffrn_radiation_monochromator graphite
_diffrn_radiation_source 'fine-focus sealed tube'
_diffrn_radiation_type MoK\a
_diffrn_radiation_wavelength 0.71073
_diffrn_reflns_av_R_equivalents 0.0304
_diffrn_reflns_av_sigmaI/netI 0.0340
_diffrn_reflns_limit_h_max 18
_diffrn_reflns_limit_h_min -19
_diffrn_reflns_limit_k_max 13
_diffrn_reflns_limit_k_min -11
_diffrn_reflns_limit_l_max 20
_diffrn_reflns_limit_l_min -20
_diffrn_reflns_number 7651
_diffrn_reflns_theta_full 23.26
_diffrn_reflns_theta_max 23.26
_diffrn_reflns_theta_min 2.09
_diffrn_standards_decay_% 0
_exptl_absorpt_coefficient_mu 1.200
_exptl_absorpt_correction_T_max 0.887
_exptl_absorpt_correction_T_min 0.722
_exptl_absorpt_correction_type empirical
_exptl_absorpt_process_details SADABS
_exptl_crystal_colour colourless
_exptl_crystal_density_diffrn 1.624
_exptl_crystal_density_method 'not measured'
_exptl_crystal_description plate
_exptl_crystal_F_000 1840
_exptl_crystal_size_max 0.28
_exptl_crystal_size_mid 0.26
_exptl_crystal_size_min 0.10
_refine_diff_density_max 0.901
_refine_diff_density_min -0.852
_refine_diff_density_rms 0.073
_refine_ls_extinction_coef 0.00117(13)
_refine_ls_extinction_expression Fc^*^=kFc[1+0.001xFc^2^\l^3^/sin(2\q)]^-1/4^
_refine_ls_extinction_method SHELXL
_refine_ls_goodness_of_fit_ref 1.066
_refine_ls_hydrogen_treatment constr
_refine_ls_matrix_type full
_refine_ls_number_parameters 244
_refine_ls_number_reflns 2676
_refine_ls_number_restraints 0
_refine_ls_restrained_S_all 1.066
_refine_ls_R_factor_all 0.0327
_refine_ls_R_factor_gt 0.0300
_refine_ls_shift/su_max 0.000
_refine_ls_shift/su_mean 0.000
_refine_ls_structure_factor_coef Fsqd
_refine_ls_weighting_details 'calc w=1/[\s^2^(Fo^2^)+(0.0394P)^2^+10.4253P] where P=(Fo^2^+2Fc^2^)/3'
_refine_ls_weighting_scheme calc
_refine_ls_wR_factor_gt 0.0805
_refine_ls_wR_factor_ref 0.0827
_reflns_number_gt 2438
_reflns_number_total 2676
_reflns_threshold_expression >2sigma(I)
_cod_data_source_file b512843a.txt
_cod_data_source_block sadcompoundII
_cod_depositor_comments
;
The following automatic conversions were performed:
'_symmetry_cell_setting' value 'Monoclinic' changed to 'monoclinic'
according to '/home/saulius/struct/CIF-dictionaries/cif_core.dic'
dictionary named 'cif_core.dic' version 2.4.1 from 2010-06-29.

Automatic conversion script
Id: cif_fix_enum 1527 2010-12-29 10:47:43Z saulius 
;
_cod_original_sg_symbol_H-M C2/c
_cod_original_formula_sum C18H20CdN2O5
_cod_database_code 7006678

loop_
_symmetry_equiv_pos_as_xyz
'x, y, z'
'-x, y, -z+1/2'
'x+1/2, y+1/2, z'
'-x+1/2, y+1/2, -z+1/2'
'-x, -y, -z'
'x, -y, z-1/2'
'-x+1/2, -y+1/2, -z'
'x+1/2, -y+1/2, z-1/2'

loop_
_atom_site_label
_atom_site_type_symbol
_atom_site_fract_x
_atom_site_fract_y
_atom_site_fract_z
_atom_site_U_iso_or_equiv
_atom_site_adp_type
_atom_site_occupancy
_atom_site_symmetry_multiplicity
_atom_site_calc_flag
_atom_site_refinement_flags
_atom_site_disorder_assembly
_atom_site_disorder_group
C1 C 0.2154(2) 0.4861(4) 0.5283(2) 0.0483(10) Uani 1 1 d . . .
H1 H 0.2564 0.5334 0.5455 0.058 Uiso 1 1 calc R . .
C2 C 0.2175(3) 0.3756(4) 0.5516(2) 0.0577(12) Uani 1 1 d . . .
H2 H 0.2591 0.3485 0.5838 0.069 Uiso 1 1 calc R . .
C3 C 0.1566(3) 0.3064(4) 0.5263(3) 0.0593(12) Uani 1 1 d . . .
H3 H 0.1565 0.2313 0.5411 0.071 Uiso 1 1 calc R . .
C4 C 0.0960(3) 0.3482(3) 0.4791(2) 0.0523(11) Uani 1 1 d . . .
H4 H 0.0543 0.3020 0.4620 0.063 Uiso 1 1 calc R . .
C5 C 0.0974(2) 0.4607(3) 0.4569(2) 0.0363(8) Uani 1 1 d . . .
C6 C 0.0344(2) 0.5108(3) 0.4049(2) 0.0385(9) Uani 1 1 d . . .
C7 C -0.0279(3) 0.4481(4) 0.3726(3) 0.0599(12) Uani 1 1 d . . .
H7 H -0.0319 0.3719 0.3838 0.072 Uiso 1 1 calc R . .
C8 C -0.0844(3) 0.4994(5) 0.3236(3) 0.0704(14) Uani 1 1 d . . .
H8 H -0.1258 0.4576 0.3006 0.084 Uiso 1 1 calc R . .
C9 C -0.0787(3) 0.6123(4) 0.3094(3) 0.0636(13) Uani 1 1 d . . .
H9 H -0.1163 0.6488 0.2771 0.076 Uiso 1 1 calc R . .
C10 C -0.0159(3) 0.6703(4) 0.3441(3) 0.0542(11) Uani 1 1 d . . .
H10 H -0.0122 0.7472 0.3349 0.065 Uiso 1 1 calc R . .
C11 C 0.1416(3) 0.8638(4) 0.3262(2) 0.0485(10) Uani 1 1 d . . .
C12 C 0.1316(4) 0.9412(4) 0.2588(3) 0.0730(16) Uani 1 1 d . . .
H12 H 0.0822 0.9158 0.2321 0.088 Uiso 1 1 calc R . .
C13 C 0.1181(4) 1.0579(5) 0.2705(3) 0.091(2) Uani 1 1 d . . .
H13A H 0.1609 1.0869 0.3045 0.109 Uiso 1 1 calc R . .
H13B H 0.0714 1.0649 0.2943 0.109 Uiso 1 1 calc R . .
C14 C 0.1891(3) 0.9157(4) 0.2056(3) 0.0716(15) Uani 1 1 d . . .
H14A H 0.1823 0.8380 0.1892 0.086 Uiso 1 1 calc R . .
H14B H 0.2414 0.9231 0.2311 0.086 Uiso 1 1 calc R . .
C15 C 0.1804(5) 0.9927(5) 0.1390(3) 0.108(3) Uani 1 1 d . . .
H15A H 0.2287 0.9904 0.1175 0.130 Uiso 1 1 calc R . .
H15B H 0.1405 0.9610 0.1030 0.130 Uiso 1 1 calc R . .
C16 C 0.1092(4) 1.1319(4) 0.2026(3) 0.0747(16) Uani 1 1 d . . .
H16A H 0.0564 1.1246 0.1786 0.090 Uiso 1 1 calc R . .
H16B H 0.1166 1.2098 0.2181 0.090 Uiso 1 1 calc R . .
C17 C 0.1616(3) 1.1076(5) 0.1492(3) 0.0726(15) Uani 1 1 d . . .
H17 H 0.2108 1.1385 0.1729 0.087 Uiso 1 1 calc R . .
C18 C 0.1486(2) 1.1741(3) 0.0780(2) 0.0415(9) Uani 1 1 d . . .
N1 N 0.15669(17) 0.5284(3) 0.48186(17) 0.0379(7) Uani 1 1 d . . .
N2 N 0.03996(18) 0.6217(3) 0.39048(17) 0.0412(8) Uani 1 1 d . . .
O1 O 0.1115(2) 0.8912(3) 0.38145(16) 0.0665(9) Uani 1 1 d . . .
O2 O 0.1752(2) 0.7711(3) 0.32332(18) 0.0619(9) Uani 1 1 d . . .
O3 O 0.08368(17) 1.2100(2) 0.05209(18) 0.0534(8) Uani 1 1 d . . .
O4 O 0.20694(15) 1.1915(3) 0.04472(15) 0.0468(7) Uani 1 1 d . . .
O100 O 0.0693(3) 1.0795(4) 0.4635(4) 0.1018(18) Uani 1 1 d . . .
Cd1 Cd 0.153371(15) 0.71639(2) 0.442139(13) 0.03317(16) Uani 1 1 d . . .
H101 H 0.078(3) 1.015(6) 0.428(3) 0.10(2) Uiso 1 1 d . . .
H102 H 0.040(3) 1.051(5) 0.480(3) 0.05(2) Uiso 1 1 d . . .

loop_
_atom_site_aniso_label
_atom_site_aniso_U_11
_atom_site_aniso_U_22
_atom_site_aniso_U_33
_atom_site_aniso_U_23
_atom_site_aniso_U_13
_atom_site_aniso_U_12
C1 0.052(2) 0.041(2) 0.050(2) 0.0036(19) -0.003(2) -0.0086(19)
C2 0.064(3) 0.052(3) 0.054(3) 0.012(2) -0.003(2) 0.004(2)
C3 0.074(3) 0.035(2) 0.069(3) 0.014(2) 0.006(3) -0.003(2)
C4 0.059(3) 0.033(2) 0.064(3) 0.004(2) 0.004(2) -0.011(2)
C5 0.042(2) 0.0296(19) 0.039(2) -0.0014(16) 0.0102(16) -0.0075(16)
C6 0.042(2) 0.035(2) 0.040(2) -0.0042(17) 0.0100(16) -0.0081(17)
C7 0.053(3) 0.043(3) 0.081(3) 0.001(2) -0.002(2) -0.017(2)
C8 0.050(3) 0.074(4) 0.082(4) -0.005(3) -0.013(2) -0.018(3)
C9 0.046(3) 0.076(4) 0.065(3) 0.008(3) -0.008(2) 0.000(2)
C10 0.053(3) 0.049(3) 0.059(3) 0.009(2) 0.001(2) -0.001(2)
C11 0.070(3) 0.043(3) 0.032(2) 0.0089(19) 0.004(2) -0.010(2)
C12 0.126(5) 0.050(3) 0.048(3) 0.017(2) 0.030(3) 0.014(3)
C13 0.156(6) 0.069(4) 0.060(3) 0.036(3) 0.059(4) 0.041(4)
C14 0.101(4) 0.057(3) 0.064(3) 0.029(3) 0.039(3) 0.028(3)
C15 0.218(8) 0.058(3) 0.065(4) 0.034(3) 0.081(4) 0.060(4)
C16 0.126(5) 0.056(3) 0.049(3) 0.022(2) 0.041(3) 0.033(3)
C17 0.083(4) 0.082(4) 0.058(3) 0.037(3) 0.030(3) 0.030(3)
C18 0.054(3) 0.037(2) 0.036(2) 0.0091(17) 0.0152(19) 0.0107(19)
N1 0.0423(18) 0.0312(17) 0.0401(18) 0.0016(14) 0.0043(14) -0.0082(14)
N2 0.0441(18) 0.0390(19) 0.0401(18) 0.0042(14) 0.0036(14) -0.0040(14)
O1 0.118(3) 0.0448(18) 0.0402(18) 0.0108(14) 0.0250(18) 0.0017(18)
O2 0.085(2) 0.051(2) 0.051(2) 0.0229(15) 0.0174(17) 0.0125(17)
O3 0.0497(18) 0.0554(19) 0.057(2) 0.0174(14) 0.0144(15) 0.0177(14)
O4 0.0425(15) 0.0643(18) 0.0344(15) 0.0150(13) 0.0080(13) 0.0018(13)
O100 0.085(4) 0.069(3) 0.146(5) -0.031(3) -0.009(3) 0.006(3)
Cd1 0.0448(2) 0.0271(2) 0.0273(2) 0.00106(9) 0.00330(12) -0.00820(10)

loop_
_atom_type_symbol
_atom_type_description
_atom_type_scat_dispersion_real
_atom_type_scat_dispersion_imag
_atom_type_scat_source
C C 0.0033 0.0016 'International Tables Vol C Tables 4.2.6.8 and 6.1.1.4'
H H 0.0000 0.0000 'International Tables Vol C Tables 4.2.6.8 and 6.1.1.4'
N N 0.0061 0.0033 'International Tables Vol C Tables 4.2.6.8 and 6.1.1.4'
O O 0.0106 0.0060 'International Tables Vol C Tables 4.2.6.8 and 6.1.1.4'
Cd Cd -0.8075 1.2024 'International Tables Vol C Tables 4.2.6.8 and 6.1.1.4'

loop_
_geom_angle_atom_site_label_1
_geom_angle_atom_site_label_2
_geom_angle_atom_site_label_3
_geom_angle
_geom_angle_site_symmetry_1
_geom_angle_site_symmetry_3
_geom_angle_publ_flag
N1 C1 C2 122.8(4) . . ?
C3 C2 C1 118.3(4) . . ?
C4 C3 C2 119.8(4) . . ?
C3 C4 C5 119.4(4) . . ?
N1 C5 C4 120.8(4) . . ?
N1 C5 C6 117.0(3) . . ?
C4 C5 C6 122.2(3) . . ?
N2 C6 C7 120.8(4) . . ?
N2 C6 C5 116.9(3) . . ?
C7 C6 C5 122.4(4) . . ?
C6 C7 C8 119.6(4) . . ?
C9 C8 C7 119.4(4) . . ?
C8 C9 C10 118.2(4) . . ?
N2 C10 C9 123.2(4) . . ?
O1 C11 O2 120.9(4) . . ?
O1 C11 C12 119.0(4) . . ?
O2 C11 C12 120.0(4) . . ?
O1 C11 Cd1 62.1(2) . . ?
O2 C11 Cd1 58.7(2) . . ?
C12 C11 Cd1 176.5(3) . . ?
C13 C12 C14 115.2(5) . . ?
C13 C12 C11 117.7(4) . . ?
C14 C12 C11 112.5(4) . . ?
C12 C13 C16 116.1(5) . . ?
C12 C14 C15 113.0(4) . . ?
C17 C15 C14 118.2(5) . . ?
C17 C16 C13 115.6(4) . . ?
C15 C17 C16 117.1(5) . . ?
C15 C17 C18 113.4(5) . . ?
C16 C17 C18 116.1(4) . . ?
O3 C18 O4 120.2(3) . . ?
O3 C18 C17 122.5(4) . . ?
O4 C18 C17 117.3(4) . . ?
C5 N1 C1 118.9(3) . . ?
C5 N1 Cd1 118.4(2) . . ?
C1 N1 Cd1 122.7(2) . . ?
C10 N2 C6 118.8(3) . . ?
C10 N2 Cd1 123.5(3) . . ?
C6 N2 Cd1 117.5(2) . . ?
C11 O1 Cd1 91.0(3) . . ?
C11 O2 Cd1 94.2(3) . . ?
C18 O3 Cd1 85.7(2) . 6_575 ?
C18 O4 Cd1 102.0(2) . 6_575 ?
C18 O4 Cd1 145.5(3) . 4 ?
Cd1 O4 Cd1 108.97(10) 6_575 4 ?
O4 Cd1 N1 102.05(11) 6_576 . ?
O4 Cd1 O2 122.55(12) 6_576 . ?
N1 Cd1 O2 123.38(11) . . ?
O4 Cd1 N2 142.75(10) 6_576 . ?
N1 Cd1 N2 70.06(10) . . ?
O2 Cd1 N2 89.01(12) . . ?
O4 Cd1 O1 92.13(11) 6_576 . ?
N1 Cd1 O1 162.07(12) . . ?
O2 Cd1 O1 53.96(11) . . ?
N2 Cd1 O1 92.01(12) . . ?
O4 Cd1 O4 71.03(10) 6_576 4_545 ?
N1 Cd1 O4 82.41(10) . 4_545 ?
O2 Cd1 O4 81.40(11) . 4_545 ?
N2 Cd1 O4 139.12(10) . 4_545 ?
O1 Cd1 O4 112.92(12) . 4_545 ?
O4 Cd1 O3 52.09(9) 6_576 6_576 ?
N1 Cd1 O3 94.22(10) . 6_576 ?
O2 Cd1 O3 139.75(11) . 6_576 ?
N2 Cd1 O3 91.38(10) . 6_576 ?
O1 Cd1 O3 85.81(10) . 6_576 ?
O4 Cd1 O3 121.02(9) 4_545 6_576 ?
O4 Cd1 C11 108.56(12) 6_576 . ?
N1 Cd1 C11 147.62(12) . . ?
O2 Cd1 C11 27.05(12) . . ?
N2 Cd1 C11 90.85(12) . . ?
O1 Cd1 C11 26.91(12) . . ?
O4 Cd1 C11 97.55(12) 4_545 . ?
O3 Cd1 C11 112.72(12) 6_576 . ?

loop_
_geom_bond_atom_site_label_1
_geom_bond_atom_site_label_2
_geom_bond_distance
_geom_bond_site_symmetry_2
_geom_bond_publ_flag
C1 N1 1.340(5) . ?
C1 C2 1.376(6) . ?
C2 C3 1.372(7) . ?
C3 C4 1.367(6) . ?
C4 C5 1.395(5) . ?
C5 N1 1.339(5) . ?
C5 C6 1.481(5) . ?
C6 N2 1.346(5) . ?
C6 C7 1.382(5) . ?
C7 C8 1.385(7) . ?
C8 C9 1.368(7) . ?
C9 C10 1.375(6) . ?
C10 N2 1.337(5) . ?
C11 O1 1.239(5) . ?
C11 O2 1.248(5) . ?
C11 C12 1.530(6) . ?
C11 Cd1 2.736(4) . ?
C12 C13 1.423(7) . ?
C12 C14 1.510(7) . ?
C13 C16 1.513(6) . ?
C14 C15 1.516(6) . ?
C15 C17 1.418(7) . ?
C16 C17 1.444(7) . ?
C17 C18 1.515(6) . ?
C18 O3 1.242(5) . ?
C18 O4 1.263(5) . ?
N1 Cd1 2.342(3) . ?
N2 Cd1 2.359(3) . ?
O1 Cd1 2.419(3) . ?
O2 Cd1 2.346(3) . ?
O3 Cd1 2.624(3) 6_575 ?
O4 Cd1 2.269(3) 6_575 ?
O4 Cd1 2.424(3) 4 ?
Cd1 O4 2.269(3) 6_576 ?
Cd1 O4 2.424(3) 4_545 ?
Cd1 O3 2.624(3) 6_576 ?
